data_7127742
loop_
_publ_author_name
'Popowski, Yanay'
'Moreno, Juan J.'
'Nichols, Asa W.'
'Hooe, Shelby L.'
'Bouchey, Caitlin J.'
'Rath, Nigam P.'
'Machan, Charles W.'
'Tolman, William B.'

_publ_section_title
;
 Mechanistic insight into initiation and regioselectivity in the
 copolymerization of epoxides and anhydrides by Al complexes.
;
_journal_issue 90
_journal_name_full 'Chemical communications (Cambridge, England)'
_journal_page_first 14027
_journal_page_last 14030
_journal_paper_doi 10.1039/d0cc05652a
_journal_volume 56
_journal_year 2020
_chemical_absolute_configuration ad
_chemical_formula_moiety '2(C49 H63 Al N2 O6), C37 H49 Al N2 O3'
_chemical_formula_sum 'C135 H175 Al3 N6 O15'
_chemical_formula_weight 2202.75
_chemical_name_common 'YP salphLAl(oCPCA-OiPr)'
_space_group_crystal_system orthorhombic
_space_group_IT_number 20
_space_group_name_Hall 'C 2c 2'
_space_group_name_H-M_alt 'C 2 2 21'
_atom_sites_solution_hydrogens geom
_audit_creation_method SHELXL-2018/3
_audit_update_record
;
2020-08-19 deposited with the CCDC.	2020-10-19 downloaded from the CCDC.
;
_cell_angle_alpha 90
_cell_angle_beta 90
_cell_angle_gamma 90
_cell_formula_units_Z 4
_cell_length_a 22.6444(12)
_cell_length_b 30.8757(16)
_cell_length_c 21.0423(13)
_cell_measurement_reflns_used 9952
_cell_measurement_temperature 100(2)
_cell_measurement_theta_max 70.32
_cell_measurement_theta_min 3.55
_cell_volume 14712.0(14)
_computing_cell_refinement 'SAINT, Bruker'
_computing_data_collection 'APEX 3, Bruker'
_computing_data_reduction 'SAINT, Bruker'
_computing_molecular_graphics 'Shelxle-(Rev. 860) (Huebschle, C. B. 2011)'
_computing_structure_refinement 'SHELXL-2018/3 (Sheldrick, 2018)'
_computing_structure_solution 'SHELXT 2014/5 (Sheldrick, 2014)'
_diffrn_ambient_temperature 100(2)
_diffrn_measured_fraction_theta_full 0.988
_diffrn_measured_fraction_theta_max 0.987
_diffrn_measurement_device_type 'Bruker APEX II CCD'
_diffrn_measurement_method '\f and \w scans'
_diffrn_radiation_type CuK\a
_diffrn_radiation_wavelength 1.54178
_diffrn_reflns_av_R_equivalents 0.0771
_diffrn_reflns_av_unetI/netI 0.0484
_diffrn_reflns_Laue_measured_fraction_full 0.988
_diffrn_reflns_Laue_measured_fraction_max 0.987
_diffrn_reflns_limit_h_max 27
_diffrn_reflns_limit_h_min -27
_diffrn_reflns_limit_k_max 37
_diffrn_reflns_limit_k_min -37
_diffrn_reflns_limit_l_max 25
_diffrn_reflns_limit_l_min -25
_diffrn_reflns_number 75431
_diffrn_reflns_point_group_measured_fraction_full 0.981
_diffrn_reflns_point_group_measured_fraction_max 0.977
_diffrn_reflns_theta_full 67.679
_diffrn_reflns_theta_max 70.339
_diffrn_reflns_theta_min 3.551
_diffrn_source Sealed-tube
_exptl_absorpt_coefficient_mu 0.666
_exptl_absorpt_correction_T_max 0.7533
_exptl_absorpt_correction_T_min 0.6150
_exptl_absorpt_correction_type multi-scan
_exptl_absorpt_process_details 'SADABS (Krause, 2015)'
_exptl_crystal_colour yellow
_exptl_crystal_density_diffrn 0.994
_exptl_crystal_description plate
_exptl_crystal_F_000 4744
_exptl_crystal_size_max 0.141
_exptl_crystal_size_mid 0.086
_exptl_crystal_size_min 0.057
_refine_diff_density_max 0.797
_refine_diff_density_min -0.489
_refine_diff_density_rms 0.050
_refine_ls_abs_structure_details
;
 Refined as an inversion twin.
;
_refine_ls_abs_structure_Flack 0.40(6)
_refine_ls_extinction_method none
_refine_ls_goodness_of_fit_ref 1.041
_refine_ls_hydrogen_treatment constr
_refine_ls_matrix_type full
_refine_ls_number_parameters 739
_refine_ls_number_reflns 13756
_refine_ls_number_restraints 24
_refine_ls_restrained_S_all 1.050
_refine_ls_R_factor_all 0.0783
_refine_ls_R_factor_gt 0.0656
_refine_ls_shift/su_max 0.000
_refine_ls_shift/su_mean 0.000
_refine_ls_structure_factor_coef Fsqd
_refine_ls_weighting_details 'w=1/[\s^2^(Fo^2^)+(0.0868P)^2^+16.1420P] where P=(Fo^2^+2Fc^2^)/3'
_refine_ls_weighting_scheme calc
_refine_ls_wR_factor_gt 0.1654
_refine_ls_wR_factor_ref 0.1755
_reflns_Friedel_coverage 0.842
_reflns_Friedel_fraction_full 0.973
_reflns_Friedel_fraction_max 0.965
_reflns_number_gt 11454
_reflns_number_total 13756
_reflns_threshold_expression 'I > 2\s(I)'
_cod_data_source_file d0cc05652a2.cif
_cod_data_source_block t2220_sq
_cod_depositor_comments
;
The following automatic conversions were performed:

data item '_exptl_absorpt_correction_type' value 'Multi-scan' was
changed to 'multi-scan' in accordance with the
/home/data/users/saulius/crontab/automatic-downloads/current/RSC/lib/dictionaries/cif_core.dic
dictionary named 'cif_core.dic' version 2.4.2 last updated on
2011-04-26.

Automatic conversion script
Id: cif_fix_values 7556 2019-12-06 15:28:31Z antanas 
;
_cod_database_code 7127742
_shelx_shelxl_version_number 2018/3
_shelx_space_group_comment
;
The symmetry employed for this shelxl refinement is uniquely defined
by the following loop, which should always be used as a source of
symmetry information in preference to the above space-group names.
They are only intended as comments.
;
_shelx_estimated_absorpt_t_min 0.912
_shelx_estimated_absorpt_t_max 0.963

loop_
_space_group_symop_operation_xyz
'x, y, z'
'-x, -y, z+1/2'
'-x, y, -z+1/2'
'x, -y, -z'
'x+1/2, y+1/2, z'
'-x+1/2, -y+1/2, z+1/2'
'-x+1/2, y+1/2, -z+1/2'
'x+1/2, -y+1/2, -z'

loop_
_atom_site_label
_atom_site_type_symbol
_atom_site_fract_x
_atom_site_fract_y
_atom_site_fract_z
_atom_site_U_iso_or_equiv
_atom_site_adp_type
_atom_site_occupancy
_atom_site_site_symmetry_order
_atom_site_calc_flag
_atom_site_refinement_flags_posn
_atom_site_refinement_flags_adp
_atom_site_refinement_flags_occupancy
_atom_site_disorder_assembly
_atom_site_disorder_group
Al1 Al 0.39459(6) 0.67887(4) 0.32837(7) 0.0381(3) Uani 1 1 d . . . . .
N1 N 0.42289(16) 0.61794(12) 0.3284(2) 0.0412(9) Uani 1 1 d . . . . .
C1 C 0.29883(19) 0.62437(13) 0.2914(2) 0.0383(10) Uani 1 1 d . . . . .
Al2 Al 0.5987(5) 0.5072(3) 0.514(3) 0.029(3) Uani 0.15(6) 1 d D . P A 1
Al2' Al 0.5980(2) 0.5055(4) 0.529(2) 0.029(3) Uani 0.35(6) 1 d D . P A 2
O1 O 0.32772(13) 0.66147(10) 0.29148(16) 0.0415(7) Uani 1 1 d . . . . .
O2 O 0.38554(13) 0.73188(9) 0.29441(16) 0.0415(7) Uani 1 1 d . . . . .
N2 N 0.48178(16) 0.68853(12) 0.32696(19) 0.0411(8) Uani 1 1 d . . . . .
C2 C 0.2409(2) 0.62178(14) 0.2671(2) 0.0407(10) Uani 1 1 d . . . . .
O3 O 0.37386(13) 0.68912(9) 0.40808(15) 0.0409(7) Uani 1 1 d . . . . .
C3 C 0.2106(2) 0.66185(15) 0.2368(3) 0.0465(11) Uani 1 1 d . . . . .
O4 O 0.44700(14) 0.66272(11) 0.46680(17) 0.0500(8) Uani 1 1 d . . . . .
C4 C 0.2029(2) 0.69726(16) 0.2868(3) 0.0551(13) Uani 1 1 d . . . . .
H4A H 0.175319 0.687289 0.319612 0.083 Uiso 1 1 calc R U . . .
H4B H 0.187223 0.723450 0.266654 0.083 Uiso 1 1 calc R U . . .
H4C H 0.241191 0.703742 0.306339 0.083 Uiso 1 1 calc R U . . .
O5 O 0.31494(15) 0.61639(11) 0.46565(19) 0.0543(9) Uani 1 1 d . . . . .
C5 C 0.2483(2) 0.67922(16) 0.1821(3) 0.0479(12) Uani 1 1 d . . . . .
H5A H 0.287080 0.687993 0.198320 0.072 Uiso 1 1 calc R U . . .
H5B H 0.228644 0.704259 0.162825 0.072 Uiso 1 1 calc R U . . .
H5C H 0.253417 0.656514 0.149964 0.072 Uiso 1 1 calc R U . . .
O6 O 0.22463(15) 0.64388(11) 0.4829(2) 0.0576(9) Uani 1 1 d . . . . .
C6 C 0.1493(2) 0.65037(19) 0.2102(3) 0.0632(16) Uani 1 1 d . . . . .
H6A H 0.153133 0.626746 0.179378 0.095 Uiso 1 1 calc R U . . .
H6B H 0.132357 0.675829 0.189242 0.095 Uiso 1 1 calc R U . . .
H6C H 0.123490 0.641233 0.245064 0.095 Uiso 1 1 calc R U . . .
C7 C 0.2127(2) 0.58192(15) 0.2688(3) 0.0502(12) Uani 1 1 d . . . . .
H7 H 0.173789 0.580134 0.252053 0.060 Uiso 1 1 calc R U . . .
C8 C 0.2381(3) 0.54373(16) 0.2941(3) 0.0551(13) Uani 1 1 d . . . . .
C9 C 0.2015(3) 0.50139(19) 0.2944(3) 0.0711(18) Uani 1 1 d . . . . .
C12 C 0.2348(4) 0.46507(19) 0.3277(4) 0.084(2) Uani 1 1 d . . . . .
H12A H 0.271898 0.459383 0.305197 0.126 Uiso 1 1 calc R U . . .
H12B H 0.210559 0.438796 0.327875 0.126 Uiso 1 1 calc R U . . .
H12C H 0.243483 0.473654 0.371609 0.126 Uiso 1 1 calc R U . . .
C10 C 0.1888(4) 0.48811(19) 0.2248(4) 0.083(2) Uani 1 1 d . . . . .
H10A H 0.165782 0.510888 0.203892 0.124 Uiso 1 1 calc R U . . .
H10B H 0.166431 0.460952 0.224260 0.124 Uiso 1 1 calc R U . . .
H10C H 0.226243 0.484078 0.202129 0.124 Uiso 1 1 calc R U . . .
C11 C 0.1436(4) 0.5091(3) 0.3308(5) 0.116(3) Uani 1 1 d . . . . .
H11A H 0.152329 0.513974 0.375903 0.174 Uiso 1 1 calc R U . . .
H11B H 0.117968 0.483745 0.326413 0.174 Uiso 1 1 calc R U . . .
H11C H 0.123569 0.534647 0.313405 0.174 Uiso 1 1 calc R U . . .
C22 C 0.5051(2) 0.72611(15) 0.3321(2) 0.0443(11) Uani 1 1 d . . . . .
H22 H 0.546629 0.727527 0.338227 0.053 Uiso 1 1 calc R U . . .
C21 C 0.5174(2) 0.64993(15) 0.3297(2) 0.0427(10) Uani 1 1 d . . . . .
C20 C 0.5786(2) 0.64965(18) 0.3298(3) 0.0496(12) Uani 1 1 d . . . . .
H20 H 0.600039 0.676042 0.327742 0.060 Uiso 1 1 calc R U . . .
C19 C 0.6078(2) 0.61071(18) 0.3329(3) 0.0543(13) Uani 1 1 d . . . . .
H19 H 0.649685 0.610132 0.334041 0.065 Uiso 1 1 calc R U . . .
C18 C 0.5759(3) 0.57191(19) 0.3345(3) 0.0580(14) Uani 1 1 d . . . . .
H18 H 0.596298 0.545042 0.336036 0.070 Uiso 1 1 calc R U . . .
C17 C 0.5154(2) 0.57247(17) 0.3339(3) 0.0515(12) Uani 1 1 d . . . . .
H17 H 0.493768 0.546110 0.334603 0.062 Uiso 1 1 calc R U . . .
C16 C 0.4858(2) 0.61208(15) 0.3322(2) 0.0427(10) Uani 1 1 d . . . . .
C15 C 0.3879(2) 0.58493(13) 0.3281(2) 0.0429(10) Uani 1 1 d . . . . .
H15 H 0.404544 0.557601 0.338426 0.052 Uiso 1 1 calc R U . . .
C14 C 0.3264(2) 0.58586(14) 0.3135(2) 0.0436(11) Uani 1 1 d . . . . .
C13 C 0.2948(3) 0.54611(15) 0.3149(3) 0.0505(13) Uani 1 1 d . . . . .
H13 H 0.313600 0.520781 0.330553 0.061 Uiso 1 1 calc R U . . .
C23 C 0.4736(2) 0.76596(16) 0.3295(3) 0.0465(11) Uani 1 1 d . . . . .
C24 C 0.5044(2) 0.80432(17) 0.3471(3) 0.0548(14) Uani 1 1 d . . . . .
H24 H 0.544565 0.802581 0.359956 0.066 Uiso 1 1 calc R U . . .
C25 C 0.4770(3) 0.84314(17) 0.3459(3) 0.0619(16) Uani 1 1 d . . . . .
C26 C 0.5066(3) 0.8840(2) 0.3728(4) 0.093(2) Uani 1 1 d D . . . .
C27 C 0.5714(4) 0.8835(3) 0.3630(7) 0.153(3) Uani 1 1 d D . . . .
H27A H 0.580527 0.894251 0.320343 0.229 Uiso 1 1 calc R U . . .
H27B H 0.586123 0.853843 0.367591 0.229 Uiso 1 1 calc R U . . .
H27C H 0.590277 0.902156 0.394771 0.229 Uiso 1 1 calc R U . . .
C28 C 0.5014(5) 0.8813(3) 0.4447(6) 0.153(3) Uani 1 1 d D . . . .
H28A H 0.522015 0.905854 0.464056 0.229 Uiso 1 1 calc R U . . .
H28B H 0.519124 0.854154 0.459622 0.229 Uiso 1 1 calc R U . . .
H28C H 0.459602 0.882035 0.456883 0.229 Uiso 1 1 calc R U . . .
C32 C 0.3215(2) 0.81330(14) 0.2840(3) 0.0486(12) Uani 1 1 d . . . . .
C31 C 0.3861(2) 0.80928(15) 0.3051(2) 0.0471(11) Uani 1 1 d . . . . .
C30 C 0.4183(3) 0.84475(15) 0.3253(3) 0.0567(14) Uani 1 1 d . . . . .
H30 H 0.399240 0.872151 0.325089 0.068 Uiso 1 1 calc R U . . .
C29 C 0.4712(5) 0.9246(3) 0.3648(7) 0.153(3) Uani 1 1 d D . . . .
H29A H 0.492319 0.948937 0.384332 0.229 Uiso 1 1 calc R U . . .
H29B H 0.432699 0.921119 0.385528 0.229 Uiso 1 1 calc R U . . .
H29C H 0.465358 0.930437 0.319483 0.229 Uiso 1 1 calc R U . . .
C34 C 0.3027(3) 0.86121(15) 0.2761(3) 0.0611(15) Uani 1 1 d . . . . .
H34A H 0.307761 0.876444 0.316621 0.092 Uiso 1 1 calc R U . . .
H34B H 0.261196 0.862534 0.263175 0.092 Uiso 1 1 calc R U . . .
H34C H 0.327334 0.874994 0.243574 0.092 Uiso 1 1 calc R U . . .
C33 C 0.3114(2) 0.79173(16) 0.2201(3) 0.0525(13) Uani 1 1 d . . . . .
H33A H 0.334341 0.806806 0.187383 0.079 Uiso 1 1 calc R U . . .
H33B H 0.269319 0.793062 0.209318 0.079 Uiso 1 1 calc R U . . .
H33C H 0.323951 0.761393 0.222294 0.079 Uiso 1 1 calc R U . . .
C35 C 0.2824(2) 0.79363(17) 0.3358(3) 0.0556(13) Uani 1 1 d . . . . .
H35A H 0.291350 0.762731 0.340216 0.083 Uiso 1 1 calc R U . . .
H35B H 0.240753 0.797210 0.324098 0.083 Uiso 1 1 calc R U . . .
H35C H 0.289894 0.808363 0.376249 0.083 Uiso 1 1 calc R U . . .
C37 C 0.3995(2) 0.68132(15) 0.4622(2) 0.0479(10) Uani 1 1 d . . . . .
C36 C 0.4133(2) 0.76792(14) 0.3094(2) 0.0414(10) Uani 1 1 d . . . . .
C38 C 0.3669(2) 0.70058(16) 0.5191(2) 0.0464(11) Uani 1 1 d . . . . .
C39 C 0.3620(3) 0.74990(17) 0.5062(3) 0.0604(14) Uani 1 1 d . . . . .
H39A H 0.401354 0.761727 0.497603 0.091 Uiso 1 1 calc R U . . .
H39B H 0.345078 0.764322 0.543451 0.091 Uiso 1 1 calc R U . . .
H39C H 0.336450 0.754829 0.469263 0.091 Uiso 1 1 calc R U . . .
C43 C 0.3074(3) 0.6636(2) 0.6008(3) 0.0680(16) Uani 1 1 d . . . . .
H43 H 0.268835 0.657872 0.622326 0.082 Uiso 1 1 calc R U . . .
C40 C 0.3970(3) 0.6909(2) 0.5834(3) 0.0615(14) Uani 1 1 d . . . . .
H40 H 0.433416 0.708261 0.592244 0.074 Uiso 1 1 calc R U . . .
C42 C 0.3520(4) 0.6267(2) 0.6015(3) 0.082(2) Uani 1 1 d . . . . .
H42 H 0.343333 0.596936 0.608125 0.098 Uiso 1 1 calc R U . . .
C41 C 0.4038(3) 0.6430(2) 0.5914(3) 0.0758(19) Uani 1 1 d . . . . .
H41 H 0.439848 0.627323 0.589487 0.091 Uiso 1 1 calc R U . . .
C44 C 0.3455(3) 0.6986(2) 0.6298(3) 0.0736(18) Uani 1 1 d . . . . .
H44A H 0.356184 0.692653 0.674599 0.088 Uiso 1 1 calc R U . . .
H44B H 0.328073 0.727913 0.625845 0.088 Uiso 1 1 calc R U . . .
C46 C 0.2839(2) 0.64385(15) 0.4883(3) 0.0497(12) Uani 1 1 d . . . . .
C45 C 0.3038(2) 0.68076(17) 0.5307(3) 0.0540(13) Uani 1 1 d . . . . .
H45 H 0.273892 0.704511 0.528667 0.065 Uiso 1 1 calc R U . . .
C47 C 0.1983(2) 0.60720(17) 0.4515(3) 0.0576(14) Uani 1 1 d . . . . .
H47 H 0.222975 0.598906 0.414011 0.069 Uiso 1 1 calc R U . . .
C48 C 0.1949(3) 0.5695(2) 0.4970(4) 0.079(2) Uani 1 1 d . . . . .
H48A H 0.234803 0.558812 0.505800 0.119 Uiso 1 1 calc R U . . .
H48B H 0.171259 0.546329 0.478005 0.119 Uiso 1 1 calc R U . . .
H48C H 0.176429 0.579030 0.536748 0.119 Uiso 1 1 calc R U . . .
C49 C 0.1381(3) 0.6218(2) 0.4290(4) 0.0693(17) Uani 1 1 d . . . . .
H49A H 0.114290 0.630619 0.465661 0.104 Uiso 1 1 calc R U . . .
H49B H 0.118511 0.597902 0.406850 0.104 Uiso 1 1 calc R U . . .
H49C H 0.142631 0.646393 0.399948 0.104 Uiso 1 1 calc R U . . .
O7 O 0.65021(13) 0.45954(9) 0.51314(16) 0.0431(7) Uani 1 1 d D . . . .
N3 N 0.53261(15) 0.45937(12) 0.5079(2) 0.0436(9) Uani 1 1 d D . . . .
C52 C 0.47501(18) 0.47759(14) 0.5057(3) 0.0415(10) Uani 1 1 d . . . . .
C50 C 0.3691(2) 0.47801(16) 0.5073(3) 0.0554(14) Uani 1 1 d . . . . .
H50 H 0.332724 0.463205 0.513118 0.066 Uiso 1 1 calc R U . . .
C51 C 0.4217(2) 0.45584(15) 0.5135(3) 0.0492(12) Uani 1 1 d . . . . .
H51 H 0.421507 0.425773 0.523062 0.059 Uiso 1 1 calc R U . . .
C53 C 0.5384(2) 0.41724(15) 0.5102(2) 0.0434(11) Uani 1 1 d . . . . .
H53 H 0.503288 0.400401 0.512214 0.052 Uiso 1 1 calc R U . . .
C54 C 0.59312(19) 0.39481(14) 0.5101(2) 0.0403(10) Uani 1 1 d . . . . .
C55 C 0.5902(2) 0.34909(14) 0.5079(2) 0.0432(10) Uani 1 1 d . . . . .
H55 H 0.552692 0.335333 0.507202 0.052 Uiso 1 1 calc R U . . .
C56 C 0.64047(19) 0.32405(14) 0.5069(2) 0.0422(10) Uani 1 1 d . . . . .
C57 C 0.6389(2) 0.27403(14) 0.5041(3) 0.0461(11) Uani 1 1 d . . . . .
C58 C 0.5752(2) 0.25708(16) 0.4990(3) 0.0561(13) Uani 1 1 d . . . . .
H58A H 0.553362 0.264698 0.537596 0.084 Uiso 1 1 calc R U . . .
H58B H 0.575768 0.225524 0.494022 0.084 Uiso 1 1 calc R U . . .
H58C H 0.555871 0.270223 0.462025 0.084 Uiso 1 1 calc R U . . .
C59 C 0.6740(3) 0.25881(18) 0.4465(3) 0.0598(14) Uani 1 1 d . . . . .
H59A H 0.654975 0.269251 0.407575 0.090 Uiso 1 1 calc R U . . .
H59B H 0.675387 0.227092 0.445980 0.090 Uiso 1 1 calc R U . . .
H59C H 0.714288 0.270320 0.448897 0.090 Uiso 1 1 calc R U . . .
C60 C 0.6668(2) 0.25525(16) 0.5635(3) 0.0491(12) Uani 1 1 d . . . . .
H60A H 0.707715 0.265288 0.566898 0.074 Uiso 1 1 calc R U . . .
H60B H 0.666141 0.223558 0.561133 0.074 Uiso 1 1 calc R U . . .
H60C H 0.644516 0.264781 0.600930 0.074 Uiso 1 1 calc R U . . .
C63 C 0.76165(19) 0.41275(14) 0.5155(2) 0.0415(10) Uani 1 1 d . . . . .
C62 C 0.70042(19) 0.39140(14) 0.5128(2) 0.0388(10) Uani 1 1 d . . . . .
C61 C 0.69425(19) 0.34640(14) 0.5098(2) 0.0425(10) Uani 1 1 d . . . . .
H61 H 0.729400 0.329600 0.509651 0.051 Uiso 1 1 calc R U . . .
C64 C 0.8128(2) 0.37967(15) 0.5152(3) 0.0501(12) Uani 1 1 d . . . . .
H64A H 0.809482 0.360769 0.552478 0.075 Uiso 1 1 calc R U . . .
H64B H 0.850615 0.395107 0.516615 0.075 Uiso 1 1 calc R U . . .
H64C H 0.810843 0.362137 0.476466 0.075 Uiso 1 1 calc R U . . .
C66 C 0.7663(2) 0.43869(15) 0.5782(3) 0.0442(11) Uani 1 1 d . . . . .
H66A H 0.734341 0.460028 0.580216 0.066 Uiso 1 1 calc R U . . .
H66B H 0.804475 0.453645 0.579844 0.066 Uiso 1 1 calc R U . . .
H66C H 0.763133 0.418820 0.614394 0.066 Uiso 1 1 calc R U . . .
C65 C 0.7701(2) 0.44263(17) 0.4585(3) 0.0519(13) Uani 1 1 d . . . . .
H65A H 0.769039 0.425532 0.419255 0.078 Uiso 1 1 calc R U . . .
H65B H 0.808243 0.457382 0.461920 0.078 Uiso 1 1 calc R U . . .
H65C H 0.738293 0.464179 0.457644 0.078 Uiso 1 1 calc R U . . .
O8 O 0.5984(3) 0.5193(2) 0.6063(4) 0.0571(18) Uani 0.5 1 d D . P . .
C68 C 0.5779(5) 0.5458(3) 0.6422(5) 0.0479(10) Uani 0.5 1 d D . P A .
H68A H 0.596506 0.573985 0.634543 0.072 Uiso 0.5 1 calc R U P . .
H68B H 0.585408 0.536809 0.686174 0.072 Uiso 0.5 1 calc R U P . .
H68C H 0.535266 0.548120 0.635213 0.072 Uiso 0.5 1 calc R U P . .
C67 C 0.64828(19) 0.41662(14) 0.5116(2) 0.0399(10) Uani 1 1 d . . . . .

loop_
_atom_site_aniso_label
_atom_site_aniso_U_11
_atom_site_aniso_U_22
_atom_site_aniso_U_33
_atom_site_aniso_U_23
_atom_site_aniso_U_13
_atom_site_aniso_U_12
Al1 0.0334(6) 0.0288(6) 0.0520(8) 0.0022(5) -0.0020(6) -0.0010(5)
N1 0.0359(19) 0.0369(19) 0.051(2) 0.0018(17) -0.0003(17) 0.0001(15)
C1 0.036(2) 0.031(2) 0.048(3) -0.0009(18) 0.003(2) -0.0050(18)
Al2 0.0306(11) 0.0235(12) 0.031(9) 0.005(3) -0.0016(15) -0.0023(10)
Al2' 0.0306(11) 0.0235(12) 0.031(9) 0.005(3) -0.0016(15) -0.0023(10)
O1 0.0339(15) 0.0316(15) 0.059(2) -0.0003(14) -0.0026(14) -0.0010(12)
O2 0.0336(16) 0.0313(15) 0.0596(19) 0.0040(13) -0.0065(14) -0.0033(13)
N2 0.0355(18) 0.041(2) 0.047(2) -0.0001(17) -0.0051(17) 0.0002(16)
C2 0.039(2) 0.033(2) 0.051(3) -0.0014(19) 0.002(2) -0.0028(18)
O3 0.0363(16) 0.0350(16) 0.051(2) 0.0018(13) -0.0006(14) 0.0034(12)
C3 0.034(2) 0.038(2) 0.068(3) -0.003(2) 0.000(2) -0.0012(19)
O4 0.0349(16) 0.057(2) 0.058(2) 0.0028(16) -0.0005(15) 0.0146(15)
C4 0.051(3) 0.038(3) 0.076(4) -0.005(2) 0.005(3) 0.008(2)
O5 0.0440(18) 0.0441(19) 0.075(3) -0.0022(17) 0.0128(17) 0.0068(15)
C5 0.040(2) 0.041(2) 0.062(3) 0.006(2) -0.013(2) -0.001(2)
O6 0.0411(18) 0.049(2) 0.083(3) -0.0042(18) 0.0059(18) 0.0075(15)
C6 0.038(3) 0.056(3) 0.096(5) -0.010(3) -0.014(3) -0.004(2)
C7 0.051(3) 0.040(3) 0.059(3) -0.005(2) 0.003(2) -0.016(2)
C8 0.064(3) 0.033(2) 0.068(4) 0.001(2) 0.005(3) -0.015(2)
C9 0.077(4) 0.038(3) 0.099(5) 0.001(3) -0.013(4) -0.025(3)
C12 0.106(5) 0.037(3) 0.108(6) 0.010(3) -0.017(5) -0.028(3)
C10 0.096(5) 0.040(3) 0.111(6) -0.007(3) -0.036(4) -0.019(3)
C11 0.106(6) 0.071(5) 0.170(9) -0.004(5) 0.049(6) -0.048(5)
C22 0.039(2) 0.045(3) 0.049(3) 0.007(2) -0.002(2) -0.007(2)
C21 0.040(2) 0.046(3) 0.042(3) 0.003(2) -0.002(2) 0.008(2)
C20 0.039(2) 0.060(3) 0.049(3) -0.001(2) 0.002(2) 0.009(2)
C19 0.042(3) 0.072(3) 0.049(3) 0.005(3) 0.000(2) 0.014(3)
C18 0.058(3) 0.057(3) 0.059(3) 0.007(3) -0.002(3) 0.023(3)
C17 0.050(3) 0.047(3) 0.058(3) 0.007(2) 0.003(3) 0.011(2)
C16 0.039(2) 0.044(2) 0.045(3) 0.002(2) -0.001(2) 0.008(2)
C15 0.051(3) 0.026(2) 0.051(3) 0.0042(19) -0.003(2) 0.0011(19)
C14 0.049(3) 0.028(2) 0.054(3) -0.0004(19) -0.001(2) -0.0034(19)
C13 0.061(3) 0.027(2) 0.064(3) -0.001(2) -0.006(3) -0.007(2)
C23 0.041(2) 0.045(3) 0.054(3) 0.003(2) -0.007(2) -0.012(2)
C24 0.045(3) 0.049(3) 0.071(4) 0.011(3) -0.017(3) -0.015(2)
C25 0.067(4) 0.040(3) 0.079(4) 0.009(3) -0.017(3) -0.017(3)
C26 0.094(5) 0.050(3) 0.134(6) 0.006(4) -0.044(5) -0.029(3)
C27 0.137(5) 0.100(4) 0.221(7) -0.044(4) -0.033(5) -0.047(4)
C28 0.137(5) 0.100(4) 0.221(7) -0.044(4) -0.033(5) -0.047(4)
C32 0.049(3) 0.028(2) 0.068(3) 0.005(2) -0.006(2) 0.002(2)
C31 0.052(3) 0.038(2) 0.051(3) -0.002(2) -0.003(2) -0.007(2)
C30 0.066(3) 0.031(2) 0.073(4) 0.005(2) -0.015(3) -0.011(2)
C29 0.137(5) 0.100(4) 0.221(7) -0.044(4) -0.033(5) -0.047(4)
C34 0.066(3) 0.030(2) 0.087(4) 0.002(2) -0.001(3) 0.011(2)
C33 0.056(3) 0.034(2) 0.068(4) 0.002(2) -0.018(3) 0.005(2)
C35 0.047(3) 0.047(3) 0.073(4) -0.003(3) -0.002(3) 0.000(2)
C37 0.049(2) 0.039(2) 0.056(3) -0.0008(19) 0.003(2) 0.005(2)
C36 0.041(2) 0.035(2) 0.048(3) 0.0025(19) -0.003(2) -0.0083(19)
C38 0.040(2) 0.045(3) 0.054(3) -0.006(2) 0.002(2) 0.009(2)
C39 0.057(3) 0.045(3) 0.080(4) -0.008(3) -0.003(3) 0.006(2)
C43 0.075(4) 0.069(4) 0.060(4) -0.010(3) 0.022(3) 0.002(3)
C40 0.051(3) 0.077(4) 0.056(3) -0.009(3) -0.004(3) 0.013(3)
C42 0.108(6) 0.075(4) 0.062(4) 0.014(3) 0.031(4) 0.020(4)
C41 0.081(5) 0.091(5) 0.055(4) 0.009(3) 0.004(3) 0.043(4)
C44 0.074(4) 0.079(4) 0.067(4) -0.012(3) -0.001(3) 0.020(3)
C46 0.039(2) 0.040(2) 0.071(3) 0.001(2) 0.013(2) 0.003(2)
C45 0.040(2) 0.051(3) 0.071(4) -0.012(3) 0.011(2) 0.009(2)
C47 0.051(3) 0.047(3) 0.075(4) 0.003(3) 0.001(3) -0.002(2)
C48 0.059(4) 0.074(4) 0.105(6) 0.025(4) 0.008(4) 0.002(3)
C49 0.048(3) 0.066(4) 0.094(5) 0.002(3) -0.004(3) 0.001(3)
O7 0.0347(15) 0.0334(16) 0.061(2) 0.0088(14) -0.0008(15) -0.0021(12)
N3 0.0288(18) 0.043(2) 0.059(3) 0.0168(18) -0.0023(17) 0.0027(15)
C52 0.027(2) 0.040(2) 0.058(3) 0.007(2) -0.002(2) 0.0023(17)
C50 0.031(2) 0.042(3) 0.093(4) 0.000(3) -0.005(3) -0.0053(19)
C51 0.039(2) 0.033(2) 0.076(4) 0.006(2) 0.004(2) -0.0006(18)
C53 0.036(2) 0.044(3) 0.050(3) 0.001(2) -0.001(2) -0.0042(19)
C54 0.032(2) 0.036(2) 0.053(3) 0.0035(19) -0.001(2) -0.0007(17)
C55 0.034(2) 0.040(2) 0.055(3) 0.000(2) 0.002(2) -0.0047(18)
C56 0.039(2) 0.034(2) 0.054(3) -0.001(2) 0.005(2) -0.0007(18)
C57 0.038(2) 0.031(2) 0.068(3) -0.006(2) 0.009(2) -0.0023(18)
C58 0.050(3) 0.039(3) 0.079(4) -0.003(2) 0.007(3) -0.007(2)
C59 0.064(3) 0.049(3) 0.066(4) -0.013(3) 0.009(3) 0.002(3)
C60 0.050(3) 0.035(2) 0.062(3) -0.003(2) 0.008(2) 0.003(2)
C63 0.030(2) 0.035(2) 0.059(3) 0.002(2) 0.000(2) 0.0025(17)
C62 0.031(2) 0.037(2) 0.048(3) 0.0023(19) 0.0008(19) -0.0002(17)
C61 0.033(2) 0.038(2) 0.057(3) 0.001(2) 0.006(2) 0.0031(18)
C64 0.036(2) 0.036(2) 0.079(4) 0.000(2) 0.007(2) 0.0015(19)
C66 0.034(2) 0.036(2) 0.062(3) 0.001(2) -0.004(2) 0.0019(19)
C65 0.039(2) 0.045(3) 0.071(4) 0.011(2) 0.010(2) -0.001(2)
O8 0.044(4) 0.059(4) 0.068(5) -0.005(4) -0.006(4) 0.009(3)
C68 0.049(2) 0.039(2) 0.056(3) -0.0008(19) 0.003(2) 0.005(2)
C67 0.033(2) 0.039(2) 0.047(3) 0.0065(19) 0.001(2) -0.0036(18)

loop_
_atom_type_symbol
_atom_type_description
_atom_type_scat_dispersion_real
_atom_type_scat_dispersion_imag
_atom_type_scat_source
C C 0.0181 0.0091 'International Tables Vol C Tables 4.2.6.8 and 6.1.1.4'
H H 0.0000 0.0000 'International Tables Vol C Tables 4.2.6.8 and 6.1.1.4'
N N 0.0311 0.0180 'International Tables Vol C Tables 4.2.6.8 and 6.1.1.4'
O O 0.0492 0.0322 'International Tables Vol C Tables 4.2.6.8 and 6.1.1.4'
Al Al 0.2130 0.2455 'International Tables Vol C Tables 4.2.6.8 and 6.1.1.4'

loop_
_geom_angle_atom_site_label_1
_geom_angle_atom_site_label_2
_geom_angle_atom_site_label_3
_geom_angle
_geom_angle_site_symmetry_1
_geom_angle_site_symmetry_3
_geom_angle_publ_flag
O3 Al1 O1 103.95(16) . . ?
O3 Al1 O2 100.59(16) . . ?
O1 Al1 O2 90.26(15) . . ?
O3 Al1 N1 104.74(16) . . ?
O1 Al1 N1 89.35(15) . . ?
O2 Al1 N1 153.99(18) . . ?
O3 Al1 N2 104.46(17) . . ?
O1 Al1 N2 151.33(18) . . ?
O2 Al1 N2 88.33(15) . . ?
N1 Al1 N2 79.78(15) . . ?
C15 N1 C16 120.6(4) . . ?
C15 N1 Al1 123.3(3) . . ?
C16 N1 Al1 116.0(3) . . ?
O1 C1 C2 120.8(4) . . ?
O1 C1 C14 120.5(4) . . ?
C2 C1 C14 118.7(4) . . ?
Al2 Al2 O7 95(5) 4_566 4_566 ?
Al2 Al2 N3 97(5) 4_566 4_566 ?
O7 Al2 N3 97.6(14) 4_566 4_566 ?
Al2 Al2 O7 62(2) 4_566 . ?
O7 Al2 O7 92.5(9) 4_566 . ?
N3 Al2 O7 157(2) 4_566 . ?
Al2 Al2 O8 155(6) 4_566 . ?
O7 Al2 O8 103.2(15) 4_566 . ?
N3 Al2 O8 97.9(15) 4_566 . ?
O7 Al2 O8 99.5(19) . . ?
Al2 Al2 N3 62(2) 4_566 . ?
O7 Al2 N3 156(3) 4_566 . ?
N3 Al2 N3 78.6(5) 4_566 . ?
O7 Al2 N3 83.7(4) . . ?
O8 Al2 N3 101.2(18) . . ?
Al2' Al2' O8 179(3) 4_566 . ?
O8 Al2' O7 108.5(6) . 4_566 ?
Al2' Al2' O7 67.9(4) 4_566 . ?
O8 Al2' O7 111.3(18) . . ?
O7 Al2' O7 87.2(9) 4_566 . ?
O8 Al2' N3 104.1(7) . 4_566 ?
O7 Al2' N3 88.2(14) 4_566 4_566 ?
O7 Al2' N3 144(2) . 4_566 ?
Al2' Al2' N3 67.3(3) 4_566 . ?
O8 Al2' N3 112.4(17) . . ?
O7 Al2' N3 139(2) 4_566 . ?
O7 Al2' N3 83.8(2) . . ?
N3 Al2' N3 76.2(5) 4_566 . ?
C1 O1 Al1 133.1(3) . . ?
C36 O2 Al1 128.3(3) . . ?
C22 N2 C21 121.1(4) . . ?
C22 N2 Al1 122.8(3) . . ?
C21 N2 Al1 115.4(3) . . ?
C7 C2 C1 118.0(4) . . ?
C7 C2 C3 121.0(4) . . ?
C1 C2 C3 121.0(4) . . ?
C37 O3 Al1 132.7(3) . . ?
C4 C3 C5 109.4(4) . . ?
C4 C3 C6 108.2(4) . . ?
C5 C3 C6 108.1(5) . . ?
C4 C3 C2 109.8(4) . . ?
C5 C3 C2 110.0(4) . . ?
C6 C3 C2 111.4(4) . . ?
C3 C4 H4A 109.5 . . ?
C3 C4 H4B 109.5 . . ?
H4A C4 H4B 109.5 . . ?
C3 C4 H4C 109.5 . . ?
H4A C4 H4C 109.5 . . ?
H4B C4 H4C 109.5 . . ?
C3 C5 H5A 109.5 . . ?
C3 C5 H5B 109.5 . . ?
H5A C5 H5B 109.5 . . ?
C3 C5 H5C 109.5 . . ?
H5A C5 H5C 109.5 . . ?
H5B C5 H5C 109.5 . . ?
C46 O6 C47 116.8(4) . . ?
C3 C6 H6A 109.5 . . ?
C3 C6 H6B 109.5 . . ?
H6A C6 H6B 109.5 . . ?
C3 C6 H6C 109.5 . . ?
H6A C6 H6C 109.5 . . ?
H6B C6 H6C 109.5 . . ?
C2 C7 C8 124.2(5) . . ?
C2 C7 H7 117.9 . . ?
C8 C7 H7 117.9 . . ?
C13 C8 C7 117.4(4) . . ?
C13 C8 C9 123.3(5) . . ?
C7 C8 C9 119.2(5) . . ?
C12 C9 C11 107.9(7) . . ?
C12 C9 C8 111.1(5) . . ?
C11 C9 C8 109.1(5) . . ?
C12 C9 C10 109.4(6) . . ?
C11 C9 C10 110.7(7) . . ?
C8 C9 C10 108.6(5) . . ?
C9 C12 H12A 109.5 . . ?
C9 C12 H12B 109.5 . . ?
H12A C12 H12B 109.5 . . ?
C9 C12 H12C 109.5 . . ?
H12A C12 H12C 109.5 . . ?
H12B C12 H12C 109.5 . . ?
C9 C10 H10A 109.5 . . ?
C9 C10 H10B 109.5 . . ?
H10A C10 H10B 109.5 . . ?
C9 C10 H10C 109.5 . . ?
H10A C10 H10C 109.5 . . ?
H10B C10 H10C 109.5 . . ?
C9 C11 H11A 109.5 . . ?
C9 C11 H11B 109.5 . . ?
H11A C11 H11B 109.5 . . ?
C9 C11 H11C 109.5 . . ?
H11A C11 H11C 109.5 . . ?
H11B C11 H11C 109.5 . . ?
N2 C22 C23 125.0(4) . . ?
N2 C22 H22 117.5 . . ?
C23 C22 H22 117.5 . . ?
C16 C21 C20 121.1(4) . . ?
C16 C21 N2 114.5(4) . . ?
C20 C21 N2 124.4(4) . . ?
C19 C20 C21 119.1(5) . . ?
C19 C20 H20 120.4 . . ?
C21 C20 H20 120.4 . . ?
C20 C19 C18 120.2(5) . . ?
C20 C19 H19 119.9 . . ?
C18 C19 H19 119.9 . . ?
C17 C18 C19 120.3(5) . . ?
C17 C18 H18 119.9 . . ?
C19 C18 H18 119.9 . . ?
C18 C17 C16 119.5(5) . . ?
C18 C17 H17 120.3 . . ?
C16 C17 H17 120.3 . . ?
C21 C16 C17 119.8(5) . . ?
C21 C16 N1 114.0(4) . . ?
C17 C16 N1 126.0(4) . . ?
N1 C15 C14 125.8(4) . . ?
N1 C15 H15 117.1 . . ?
C14 C15 H15 117.1 . . ?
C1 C14 C13 120.5(4) . . ?
C1 C14 C15 121.1(4) . . ?
C13 C14 C15 118.1(4) . . ?
C8 C13 C14 121.1(5) . . ?
C8 C13 H13 119.5 . . ?
C14 C13 H13 119.5 . . ?
C22 C23 C24 117.6(4) . . ?
C22 C23 C36 121.8(4) . . ?
C24 C23 C36 120.6(5) . . ?
C25 C24 C23 120.5(5) . . ?
C25 C24 H24 119.7 . . ?
C23 C24 H24 119.7 . . ?
C24 C25 C30 118.3(5) . . ?
C24 C25 C26 121.4(5) . . ?
C30 C25 C26 120.0(5) . . ?
C27 C26 C29 121.5(8) . . ?
C27 C26 C28 102.4(9) . . ?
C29 C26 C28 96.6(9) . . ?
C27 C26 C25 111.9(7) . . ?
C29 C26 C25 114.4(6) . . ?
C28 C26 C25 106.7(6) . . ?
C26 C27 H27A 109.5 . . ?
C26 C27 H27B 109.5 . . ?
H27A C27 H27B 109.5 . . ?
C26 C27 H27C 109.5 . . ?
H27A C27 H27C 109.5 . . ?
H27B C27 H27C 109.5 . . ?
C26 C28 H28A 109.5 . . ?
C26 C28 H28B 109.5 . . ?
H28A C28 H28B 109.5 . . ?
C26 C28 H28C 109.5 . . ?
H28A C28 H28C 109.5 . . ?
H28B C28 H28C 109.5 . . ?
C33 C32 C35 111.7(4) . . ?
C33 C32 C31 111.4(4) . . ?
C35 C32 C31 108.3(4) . . ?
C33 C32 C34 106.4(4) . . ?
C35 C32 C34 107.2(4) . . ?
C31 C32 C34 111.8(4) . . ?
C30 C31 C36 117.6(5) . . ?
C30 C31 C32 121.9(5) . . ?
C36 C31 C32 120.4(4) . . ?
C31 C30 C25 124.6(5) . . ?
C31 C30 H30 117.7 . . ?
C25 C30 H30 117.7 . . ?
C26 C29 H29A 109.5 . . ?
C26 C29 H29B 109.5 . . ?
H29A C29 H29B 109.5 . . ?
C26 C29 H29C 109.5 . . ?
H29A C29 H29C 109.5 . . ?
H29B C29 H29C 109.5 . . ?
C32 C34 H34A 109.5 . . ?
C32 C34 H34B 109.5 . . ?
H34A C34 H34B 109.5 . . ?
C32 C34 H34C 109.5 . . ?
H34A C34 H34C 109.5 . . ?
H34B C34 H34C 109.5 . . ?
C32 C33 H33A 109.5 . . ?
C32 C33 H33B 109.5 . . ?
H33A C33 H33B 109.5 . . ?
C32 C33 H33C 109.5 . . ?
H33A C33 H33C 109.5 . . ?
H33B C33 H33C 109.5 . . ?
C32 C35 H35A 109.5 . . ?
C32 C35 H35B 109.5 . . ?
H35A C35 H35B 109.5 . . ?
C32 C35 H35C 109.5 . . ?
H35A C35 H35C 109.5 . . ?
H35B C35 H35C 109.5 . . ?
O4 C37 O3 123.3(5) . . ?
O4 C37 C38 123.2(5) . . ?
O3 C37 C38 113.4(4) . . ?
O2 C36 C31 122.4(4) . . ?
O2 C36 C23 119.4(4) . . ?
C31 C36 C23 118.1(4) . . ?
C37 C38 C40 113.4(4) . . ?
C37 C38 C39 106.2(4) . . ?
C40 C38 C39 112.0(5) . . ?
C37 C38 C45 114.2(4) . . ?
C40 C38 C45 100.9(4) . . ?
C39 C38 C45 110.2(4) . . ?
C38 C39 H39A 109.5 . . ?
C38 C39 H39B 109.5 . . ?
H39A C39 H39B 109.5 . . ?
C38 C39 H39C 109.5 . . ?
H39A C39 H39C 109.5 . . ?
H39B C39 H39C 109.5 . . ?
C44 C43 C42 98.8(6) . . ?
C44 C43 C45 99.7(5) . . ?
C42 C43 C45 107.2(5) . . ?
C44 C43 H43 116.2 . . ?
C42 C43 H43 116.2 . . ?
C45 C43 H43 116.2 . . ?
C41 C40 C44 99.2(5) . . ?
C41 C40 C38 109.6(5) . . ?
C44 C40 C38 101.0(5) . . ?
C41 C40 H40 115.1 . . ?
C44 C40 H40 115.1 . . ?
C38 C40 H40 115.1 . . ?
C41 C42 C43 107.9(6) . . ?
C41 C42 H42 126.0 . . ?
C43 C42 H42 126.0 . . ?
C42 C41 C40 108.1(6) . . ?
C42 C41 H41 126.0 . . ?
C40 C41 H41 126.0 . . ?
C43 C44 C40 93.7(5) . . ?
C43 C44 H44A 113.0 . . ?
C40 C44 H44A 113.0 . . ?
C43 C44 H44B 113.0 . . ?
C40 C44 H44B 113.0 . . ?
H44A C44 H44B 110.4 . . ?
O5 C46 O6 123.4(5) . . ?
O5 C46 C45 126.1(5) . . ?
O6 C46 C45 110.3(4) . . ?
C46 C45 C43 108.3(5) . . ?
C46 C45 C38 118.1(4) . . ?
C43 C45 C38 103.4(4) . . ?
C46 C45 H45 108.9 . . ?
C43 C45 H45 108.9 . . ?
C38 C45 H45 108.9 . . ?
O6 C47 C48 109.7(5) . . ?
O6 C47 C49 106.4(5) . . ?
C48 C47 C49 112.5(5) . . ?
O6 C47 H47 109.4 . . ?
C48 C47 H47 109.4 . . ?
C49 C47 H47 109.4 . . ?
C47 C48 H48A 109.5 . . ?
C47 C48 H48B 109.5 . . ?
H48A C48 H48B 109.5 . . ?
C47 C48 H48C 109.5 . . ?
H48A C48 H48C 109.5 . . ?
H48B C48 H48C 109.5 . . ?
C47 C49 H49A 109.5 . . ?
C47 C49 H49B 109.5 . . ?
H49A C49 H49B 109.5 . . ?
C47 C49 H49C 109.5 . . ?
H49A C49 H49C 109.5 . . ?
H49B C49 H49C 109.5 . . ?
C67 O7 Al2 125.9(7) . 4_566 ?
C67 O7 Al2' 123.8(4) . 4_566 ?
Al2 O7 Al2' 8.7(13) 4_566 4_566 ?
C67 O7 Al2' 137.6(6) . . ?
Al2' O7 Al2' 40(2) 4_566 . ?
C67 O7 Al2 139.7(4) . . ?
Al2 O7 Al2 24(3) 4_566 . ?
C53 N3 C52 119.1(4) . . ?
C53 N3 Al2 118.5(4) . 4_566 ?
C52 N3 Al2 120.4(6) . 4_566 ?
C53 N3 Al2' 118.8(4) . 4_566 ?
C52 N3 Al2' 117.0(6) . 4_566 ?
Al2 N3 Al2' 8.7(12) 4_566 4_566 ?
C53 N3 Al2' 126.6(5) . . ?
C52 N3 Al2' 112.6(3) . . ?
Al2' N3 Al2' 36(2) 4_566 . ?
C53 N3 Al2 128.6(4) . . ?
C52 N3 Al2 112.1(4) . . ?
Al2 N3 Al2 21(3) 4_566 . ?
C51 C52 C52 119.7(3) . 4_566 ?
C51 C52 N3 127.0(4) . . ?
C52 C52 N3 113.3(2) 4_566 . ?
C51 C50 C50 120.3(3) . 4_566 ?
C51 C50 H50 119.8 . . ?
C50 C50 H50 119.8 4_566 . ?
C50 C51 C52 119.9(4) . . ?
C50 C51 H51 120.0 . . ?
C52 C51 H51 120.0 . . ?
N3 C53 C54 124.9(4) . . ?
N3 C53 H53 117.6 . . ?
C54 C53 H53 117.6 . . ?
C55 C54 C67 121.0(4) . . ?
C55 C54 C53 116.5(4) . . ?
C67 C54 C53 122.5(4) . . ?
C56 C55 C54 121.5(4) . . ?
C56 C55 H55 119.2 . . ?
C54 C55 H55 119.2 . . ?
C55 C56 C61 116.2(4) . . ?
C55 C56 C57 122.8(4) . . ?
C61 C56 C57 120.9(4) . . ?
C60 C57 C59 108.7(4) . . ?
C60 C57 C58 108.6(4) . . ?
C59 C57 C58 109.2(5) . . ?
C60 C57 C56 109.9(4) . . ?
C59 C57 C56 109.0(4) . . ?
C58 C57 C56 111.4(4) . . ?
C57 C58 H58A 109.5 . . ?
C57 C58 H58B 109.5 . . ?
H58A C58 H58B 109.5 . . ?
C57 C58 H58C 109.5 . . ?
H58A C58 H58C 109.5 . . ?
H58B C58 H58C 109.5 . . ?
C57 C59 H59A 109.5 . . ?
C57 C59 H59B 109.5 . . ?
H59A C59 H59B 109.5 . . ?
C57 C59 H59C 109.5 . . ?
H59A C59 H59C 109.5 . . ?
H59B C59 H59C 109.5 . . ?
C57 C60 H60A 109.5 . . ?
C57 C60 H60B 109.5 . . ?
H60A C60 H60B 109.5 . . ?
C57 C60 H60C 109.5 . . ?
H60A C60 H60C 109.5 . . ?
H60B C60 H60C 109.5 . . ?
C65 C63 C62 110.1(4) . . ?
C65 C63 C64 107.7(4) . . ?
C62 C63 C64 113.2(4) . . ?
C65 C63 C66 110.4(4) . . ?
C62 C63 C66 108.3(4) . . ?
C64 C63 C66 107.1(4) . . ?
C61 C62 C67 117.6(4) . . ?
C61 C62 C63 121.2(4) . . ?
C67 C62 C63 121.2(4) . . ?
C62 C61 C56 125.3(4) . . ?
C62 C61 H61 117.3 . . ?
C56 C61 H61 117.3 . . ?
C63 C64 H64A 109.5 . . ?
C63 C64 H64B 109.5 . . ?
H64A C64 H64B 109.5 . . ?
C63 C64 H64C 109.5 . . ?
H64A C64 H64C 109.5 . . ?
H64B C64 H64C 109.5 . . ?
C63 C66 H66A 109.5 . . ?
C63 C66 H66B 109.5 . . ?
H66A C66 H66B 109.5 . . ?
C63 C66 H66C 109.5 . . ?
H66A C66 H66C 109.5 . . ?
H66B C66 H66C 109.5 . . ?
C63 C65 H65A 109.5 . . ?
C63 C65 H65B 109.5 . . ?
H65A C65 H65B 109.5 . . ?
C63 C65 H65C 109.5 . . ?
H65A C65 H65C 109.5 . . ?
H65B C65 H65C 109.5 . . ?
C68 O8 Al2' 141.0(9) . . ?
C68 O8 Al2 138.2(8) . . ?
O8 C68 H68A 109.5 . . ?
O8 C68 H68B 109.5 . . ?
H68A C68 H68B 109.5 . . ?
O8 C68 H68C 109.5 . . ?
H68A C68 H68C 109.5 . . ?
H68B C68 H68C 109.5 . . ?
O7 C67 C62 121.5(4) . . ?
O7 C67 C54 120.2(4) . . ?
C62 C67 C54 118.3(4) . . ?

loop_
_geom_bond_atom_site_label_1
_geom_bond_atom_site_label_2
_geom_bond_distance
_geom_bond_site_symmetry_2
_geom_bond_publ_flag
Al1 O3 1.770(4) . ?
Al1 O1 1.784(3) . ?
Al1 O2 1.798(3) . ?
Al1 N1 1.987(4) . ?
Al1 N2 1.997(4) . ?
N1 C15 1.291(6) . ?
N1 C16 1.438(6) . ?
C1 O1 1.319(5) . ?
C1 C2 1.411(6) . ?
C1 C14 1.421(6) . ?
Al2 Al2 0.75(9) 4_566 ?
Al2 O7 1.66(2) 4_566 ?
Al2 N3 1.877(17) 4_566 ?
Al2 O7 1.878(11) . ?
Al2 O8 1.97(5) . ?
Al2 N3 2.107(11) . ?
Al2' Al2' 1.27(8) 4_566 ?
Al2' O8 1.68(4) . ?
Al2' O7 1.83(3) 4_566 ?
Al2' O7 1.878(6) . ?
Al2' N3 1.99(2) 4_566 ?
Al2' N3 2.104(6) . ?
O2 C36 1.317(5) . ?
N2 C22 1.280(6) . ?
N2 C21 1.440(6) . ?
C2 C7 1.387(6) . ?
C2 C3 1.551(7) . ?
O3 C37 1.302(6) . ?
C3 C4 1.528(7) . ?
C3 C5 1.531(7) . ?
C3 C6 1.538(7) . ?
O4 C37 1.222(6) . ?
C4 H4A 0.9800 . ?
C4 H4B 0.9800 . ?
C4 H4C 0.9800 . ?
O5 C46 1.200(6) . ?
C5 H5A 0.9800 . ?
C5 H5B 0.9800 . ?
C5 H5C 0.9800 . ?
O6 C46 1.347(6) . ?
O6 C47 1.440(7) . ?
C6 H6A 0.9800 . ?
C6 H6B 0.9800 . ?
C6 H6C 0.9800 . ?
C7 C8 1.415(8) . ?
C7 H7 0.9500 . ?
C8 C13 1.358(8) . ?
C8 C9 1.547(7) . ?
C9 C12 1.522(10) . ?
C9 C11 1.538(11) . ?
C9 C10 1.549(10) . ?
C12 H12A 0.9800 . ?
C12 H12B 0.9800 . ?
C12 H12C 0.9800 . ?
C10 H10A 0.9800 . ?
C10 H10B 0.9800 . ?
C10 H10C 0.9800 . ?
C11 H11A 0.9800 . ?
C11 H11B 0.9800 . ?
C11 H11C 0.9800 . ?
C22 C23 1.423(7) . ?
C22 H22 0.9500 . ?
C21 C16 1.371(7) . ?
C21 C20 1.386(7) . ?
C20 C19 1.374(7) . ?
C20 H20 0.9500 . ?
C19 C18 1.399(8) . ?
C19 H19 0.9500 . ?
C18 C17 1.370(8) . ?
C18 H18 0.9500 . ?
C17 C16 1.395(7) . ?
C17 H17 0.9500 . ?
C15 C14 1.425(7) . ?
C15 H15 0.9500 . ?
C14 C13 1.421(6) . ?
C13 H13 0.9500 . ?
C23 C24 1.424(7) . ?
C23 C36 1.430(7) . ?
C24 C25 1.350(8) . ?
C24 H24 0.9500 . ?
C25 C30 1.399(8) . ?
C25 C26 1.536(8) . ?
C26 C27 1.481(10) . ?
C26 C29 1.499(10) . ?
C26 C28 1.521(11) . ?
C27 H27A 0.9800 . ?
C27 H27B 0.9800 . ?
C27 H27C 0.9800 . ?
C28 H28A 0.9800 . ?
C28 H28B 0.9800 . ?
C28 H28C 0.9800 . ?
C32 C33 1.518(7) . ?
C32 C35 1.531(8) . ?
C32 C31 1.533(7) . ?
C32 C34 1.548(6) . ?
C31 C30 1.382(7) . ?
C31 C36 1.421(7) . ?
C30 H30 0.9500 . ?
C29 H29A 0.9800 . ?
C29 H29B 0.9800 . ?
C29 H29C 0.9800 . ?
C34 H34A 0.9800 . ?
C34 H34B 0.9800 . ?
C34 H34C 0.9800 . ?
C33 H33A 0.9800 . ?
C33 H33B 0.9800 . ?
C33 H33C 0.9800 . ?
C35 H35A 0.9800 . ?
C35 H35B 0.9800 . ?
C35 H35C 0.9800 . ?
C37 C38 1.528(7) . ?
C38 C40 1.545(8) . ?
C38 C39 1.551(7) . ?
C38 C45 1.572(7) . ?
C39 H39A 0.9800 . ?
C39 H39B 0.9800 . ?
C39 H39C 0.9800 . ?
C43 C44 1.513(9) . ?
C43 C42 1.523(10) . ?
C43 C45 1.568(9) . ?
C43 H43 1.0000 . ?
C40 C41 1.497(9) . ?
C40 C44 1.539(9) . ?
C40 H40 1.0000 . ?
C42 C41 1.294(11) . ?
C42 H42 0.9500 . ?
C41 H41 0.9500 . ?
C44 H44A 0.9900 . ?
C44 H44B 0.9900 . ?
C46 C45 1.516(7) . ?
C45 H45 1.0000 . ?
C47 C48 1.508(8) . ?
C47 C49 1.512(8) . ?
C47 H47 1.0000 . ?
C48 H48A 0.9800 . ?
C48 H48B 0.9800 . ?
C48 H48C 0.9800 . ?
C49 H49A 0.9800 . ?
C49 H49B 0.9800 . ?
C49 H49C 0.9800 . ?
O7 C67 1.327(5) . ?
N3 C53 1.308(6) . ?
N3 C52 1.421(5) . ?
C52 C51 1.391(6) . ?
C52 C52 1.405(9) 4_566 ?
C50 C51 1.380(7) . ?
C50 C50 1.392(10) 4_566 ?
C50 H50 0.9500 . ?
C51 H51 0.9500 . ?
C53 C54 1.421(6) . ?
C53 H53 0.9500 . ?
C54 C55 1.414(6) . ?
C54 C67 1.420(6) . ?
C55 C56 1.376(6) . ?
C55 H55 0.9500 . ?
C56 C61 1.401(6) . ?
C56 C57 1.546(6) . ?
C57 C60 1.516(8) . ?
C57 C59 1.524(7) . ?
C57 C58 1.537(7) . ?
C58 H58A 0.9800 . ?
C58 H58B 0.9800 . ?
C58 H58C 0.9800 . ?
C59 H59A 0.9800 . ?
C59 H59B 0.9800 . ?
C59 H59C 0.9800 . ?
C60 H60A 0.9800 . ?
C60 H60B 0.9800 . ?
C60 H60C 0.9800 . ?
C63 C65 1.525(7) . ?
C63 C62 1.536(6) . ?
C63 C64 1.545(6) . ?
C63 C66 1.549(7) . ?
C62 C61 1.398(6) . ?
C62 C67 1.414(6) . ?
C61 H61 0.9500 . ?
C64 H64A 0.9800 . ?
C64 H64B 0.9800 . ?
C64 H64C 0.9800 . ?
C66 H66A 0.9800 . ?
C66 H66B 0.9800 . ?
C66 H66C 0.9800 . ?
C65 H65A 0.9800 . ?
C65 H65B 0.9800 . ?
C65 H65C 0.9800 . ?
O8 C68 1.206(11) . ?
C68 H68A 0.9800 . ?
C68 H68B 0.9800 . ?
C68 H68C 0.9800 . ?

loop_
_geom_hbond_atom_site_label_D
_geom_hbond_atom_site_label_H
_geom_hbond_atom_site_label_A
_geom_hbond_distance_DH
_geom_hbond_distance_HA
_geom_hbond_distance_DA
_geom_hbond_angle_DHA
_geom_hbond_site_symmetry_A
_geom_hbond_publ_flag
C53 H53 O4 0.95 2.37 3.257(6) 155.2 4_566 yes

loop_
_geom_torsion_atom_site_label_1
_geom_torsion_atom_site_label_2
_geom_torsion_atom_site_label_3
_geom_torsion_atom_site_label_4
_geom_torsion
_geom_torsion_site_symmetry_1
_geom_torsion_site_symmetry_2
_geom_torsion_site_symmetry_3
_geom_torsion_site_symmetry_4
_geom_torsion_publ_flag
C2 C1 O1 Al1 168.4(3) . . . . ?
C14 C1 O1 Al1 -14.0(7) . . . . ?
O3 Al1 O1 C1 -78.7(4) . . . . ?
O2 Al1 O1 C1 -179.7(4) . . . . ?
N1 Al1 O1 C1 26.4(4) . . . . ?
N2 Al1 O1 C1 93.4(5) . . . . ?
O3 Al1 O2 C36 61.7(4) . . . . ?
O1 Al1 O2 C36 166.0(4) . . . . ?
N1 Al1 O2 C36 -105.0(5) . . . . ?
N2 Al1 O2 C36 -42.7(4) . . . . ?
O1 C1 C2 C7 -179.4(4) . . . . ?
C14 C1 C2 C7 3.0(7) . . . . ?
O1 C1 C2 C3 3.1(7) . . . . ?
C14 C1 C2 C3 -174.5(4) . . . . ?
O1 Al1 O3 C37 139.3(4) . . . . ?
O2 Al1 O3 C37 -127.8(4) . . . . ?
N1 Al1 O3 C37 46.2(4) . . . . ?
N2 Al1 O3 C37 -36.8(4) . . . . ?
C7 C2 C3 C4 118.8(5) . . . . ?
C1 C2 C3 C4 -63.7(6) . . . . ?
C7 C2 C3 C5 -120.7(5) . . . . ?
C1 C2 C3 C5 56.7(6) . . . . ?
C7 C2 C3 C6 -0.9(7) . . . . ?
C1 C2 C3 C6 176.5(5) . . . . ?
C1 C2 C7 C8 0.7(8) . . . . ?
C3 C2 C7 C8 178.2(5) . . . . ?
C2 C7 C8 C13 -3.4(9) . . . . ?
C2 C7 C8 C9 178.9(5) . . . . ?
C13 C8 C9 C12 6.6(9) . . . . ?
C7 C8 C9 C12 -175.9(6) . . . . ?
C13 C8 C9 C11 125.5(7) . . . . ?
C7 C8 C9 C11 -57.0(8) . . . . ?
C13 C8 C9 C10 -113.8(7) . . . . ?
C7 C8 C9 C10 63.8(8) . . . . ?
C21 N2 C22 C23 179.4(5) . . . . ?
Al1 N2 C22 C23 -10.4(7) . . . . ?
C22 N2 C21 C16 171.6(5) . . . . ?
Al1 N2 C21 C16 0.7(6) . . . . ?
C22 N2 C21 C20 -8.6(8) . . . . ?
Al1 N2 C21 C20 -179.4(4) . . . . ?
C16 C21 C20 C19 -0.5(8) . . . . ?
N2 C21 C20 C19 179.6(5) . . . . ?
C21 C20 C19 C18 1.5(8) . . . . ?
C20 C19 C18 C17 -0.9(9) . . . . ?
C19 C18 C17 C16 -0.5(9) . . . . ?
C20 C21 C16 C17 -0.9(8) . . . . ?
N2 C21 C16 C17 178.9(5) . . . . ?
C20 C21 C16 N1 -177.0(5) . . . . ?
N2 C21 C16 N1 2.9(6) . . . . ?
C18 C17 C16 C21 1.5(8) . . . . ?
C18 C17 C16 N1 177.0(5) . . . . ?
C15 N1 C16 C21 177.7(5) . . . . ?
Al1 N1 C16 C21 -5.3(6) . . . . ?
C15 N1 C16 C17 2.0(8) . . . . ?
Al1 N1 C16 C17 178.9(4) . . . . ?
C16 N1 C15 C14 -168.3(5) . . . . ?
Al1 N1 C15 C14 14.9(7) . . . . ?
O1 C1 C14 C13 178.4(5) . . . . ?
C2 C1 C14 C13 -4.0(7) . . . . ?
O1 C1 C14 C15 -8.7(7) . . . . ?
C2 C1 C14 C15 168.9(5) . . . . ?
N1 C15 C14 C1 6.3(8) . . . . ?
N1 C15 C14 C13 179.4(5) . . . . ?
C7 C8 C13 C14 2.4(8) . . . . ?
C9 C8 C13 C14 180.0(6) . . . . ?
C1 C14 C13 C8 1.2(8) . . . . ?
C15 C14 C13 C8 -171.9(5) . . . . ?
N2 C22 C23 C24 169.1(5) . . . . ?
N2 C22 C23 C36 -11.2(8) . . . . ?
C22 C23 C24 C25 -179.8(6) . . . . ?
C36 C23 C24 C25 0.6(9) . . . . ?
C23 C24 C25 C30 -1.6(9) . . . . ?
C23 C24 C25 C26 172.0(6) . . . . ?
C24 C25 C26 C27 34.1(11) . . . . ?
C30 C25 C26 C27 -152.4(8) . . . . ?
C24 C25 C26 C29 177.4(9) . . . . ?
C30 C25 C26 C29 -9.2(12) . . . . ?
C24 C25 C26 C28 -77.1(10) . . . . ?
C30 C25 C26 C28 96.4(8) . . . . ?
C33 C32 C31 C30 129.8(5) . . . . ?
C35 C32 C31 C30 -107.0(6) . . . . ?
C34 C32 C31 C30 10.8(7) . . . . ?
C33 C32 C31 C36 -55.3(6) . . . . ?
C35 C32 C31 C36 67.9(6) . . . . ?
C34 C32 C31 C36 -174.3(5) . . . . ?
C36 C31 C30 C25 4.1(9) . . . . ?
C32 C31 C30 C25 179.1(6) . . . . ?
C24 C25 C30 C31 -0.9(10) . . . . ?
C26 C25 C30 C31 -174.5(6) . . . . ?
Al1 O3 C37 O4 -1.8(7) . . . . ?
Al1 O3 C37 C38 174.0(3) . . . . ?
Al1 O2 C36 C31 -147.8(4) . . . . ?
Al1 O2 C36 C23 33.7(6) . . . . ?
C30 C31 C36 O2 176.7(5) . . . . ?
C32 C31 C36 O2 1.6(7) . . . . ?
C30 C31 C36 C23 -4.8(7) . . . . ?
C32 C31 C36 C23 -179.9(5) . . . . ?
C22 C23 C36 O2 1.6(7) . . . . ?
C24 C23 C36 O2 -178.8(5) . . . . ?
C22 C23 C36 C31 -176.9(5) . . . . ?
C24 C23 C36 C31 2.7(7) . . . . ?
O4 C37 C38 C40 -4.8(7) . . . . ?
O3 C37 C38 C40 179.4(4) . . . . ?
O4 C37 C38 C39 118.6(5) . . . . ?
O3 C37 C38 C39 -57.2(5) . . . . ?
O4 C37 C38 C45 -119.7(5) . . . . ?
O3 C37 C38 C45 64.5(6) . . . . ?
C37 C38 C40 C41 -56.4(6) . . . . ?
C39 C38 C40 C41 -176.6(5) . . . . ?
C45 C38 C40 C41 66.2(6) . . . . ?
C37 C38 C40 C44 -160.3(5) . . . . ?
C39 C38 C40 C44 79.5(6) . . . . ?
C45 C38 C40 C44 -37.7(5) . . . . ?
C44 C43 C42 C41 -34.3(7) . . . . ?
C45 C43 C42 C41 68.7(7) . . . . ?
C43 C42 C41 C40 -0.1(8) . . . . ?
C44 C40 C41 C42 33.9(7) . . . . ?
C38 C40 C41 C42 -71.4(7) . . . . ?
C42 C43 C44 C40 50.9(5) . . . . ?
C45 C43 C44 C40 -58.4(5) . . . . ?
C41 C40 C44 C43 -51.5(6) . . . . ?
C38 C40 C44 C43 60.6(6) . . . . ?
C47 O6 C46 O5 4.2(8) . . . . ?
C47 O6 C46 C45 -171.4(5) . . . . ?
O5 C46 C45 C43 -84.0(7) . . . . ?
O6 C46 C45 C43 91.4(5) . . . . ?
O5 C46 C45 C38 33.0(8) . . . . ?
O6 C46 C45 C38 -151.6(5) . . . . ?
C44 C43 C45 C46 162.5(4) . . . . ?
C42 C43 C45 C46 60.1(6) . . . . ?
C44 C43 C45 C38 36.4(5) . . . . ?
C42 C43 C45 C38 -66.0(6) . . . . ?
C37 C38 C45 C46 3.5(7) . . . . ?
C40 C38 C45 C46 -118.5(5) . . . . ?
C39 C38 C45 C46 123.0(5) . . . . ?
C37 C38 C45 C43 123.1(5) . . . . ?
C40 C38 C45 C43 1.1(5) . . . . ?
C39 C38 C45 C43 -117.4(5) . . . . ?
C46 O6 C47 C48 79.3(6) . . . . ?
C46 O6 C47 C49 -158.7(5) . . . . ?
Al2' Al2' O7 C67 -89(3) 4_566 . . . ?
O8 Al2' O7 C67 90.8(9) . . . . ?
O7 Al2' O7 C67 -160.4(7) 4_566 . . . ?
N3 Al2' O7 C67 -77(4) 4_566 . . . ?
N3 Al2' O7 C67 -21(3) . . . . ?
O8 Al2' O7 Al2' 180(2) . . . 4_566 ?
O7 Al2' O7 Al2' -72(2) 4_566 . . 4_566 ?
N3 Al2' O7 Al2' 11.6(11) 4_566 . . 4_566 ?
N3 Al2' O7 Al2' 67.9(3) . . . 4_566 ?
Al2 Al2 O7 C67 -64(6) 4_566 . . . ?
O7 Al2 O7 C67 -158.3(6) 4_566 . . . ?
N3 Al2 O7 C67 -42(9) 4_566 . . . ?
O8 Al2 O7 C67 97.9(18) . . . . ?
N3 Al2 O7 C67 -3(3) . . . . ?
O7 Al2 O7 Al2 -94(6) 4_566 . . 4_566 ?
N3 Al2 O7 Al2 22(3) 4_566 . . 4_566 ?
O8 Al2 O7 Al2 162(4) . . . 4_566 ?
N3 Al2 O7 Al2 62(3) . . . 4_566 ?
C53 N3 C52 C51 8.4(8) . . . . ?
Al2 N3 C52 C51 171.9(19) 4_566 . . . ?
Al2' N3 C52 C51 162.8(12) 4_566 . . . ?
Al2' N3 C52 C51 -157.5(14) . . . . ?
Al2 N3 C52 C51 -166.8(17) . . . . ?
C53 N3 C52 C52 -171.5(6) . . . 4_566 ?
Al2 N3 C52 C52 -8(2) 4_566 . . 4_566 ?
Al2' N3 C52 C52 -17.1(13) 4_566 . . 4_566 ?
Al2' N3 C52 C52 22.5(15) . . . 4_566 ?
Al2 N3 C52 C52 13.3(18) . . . 4_566 ?
C50 C50 C51 C52 0.7(11) 4_566 . . . ?
C52 C52 C51 C50 2.7(10) 4_566 . . . ?
N3 C52 C51 C50 -177.2(6) . . . . ?
C52 N3 C53 C54 177.4(5) . . . . ?
Al2 N3 C53 C54 14(2) 4_566 . . . ?
Al2' N3 C53 C54 23.5(15) 4_566 . . . ?
Al2' N3 C53 C54 -18.8(16) . . . . ?
Al2 N3 C53 C54 -8(2) . . . . ?
N3 C53 C54 C55 -175.3(5) . . . . ?
N3 C53 C54 C67 4.4(8) . . . . ?
C67 C54 C55 C56 -0.4(8) . . . . ?
C53 C54 C55 C56 179.3(5) . . . . ?
C54 C55 C56 C61 1.7(7) . . . . ?
C54 C55 C56 C57 -179.6(5) . . . . ?
C55 C56 C57 C60 -117.2(5) . . . . ?
C61 C56 C57 C60 61.5(6) . . . . ?
C55 C56 C57 C59 123.8(5) . . . . ?
C61 C56 C57 C59 -57.6(6) . . . . ?
C55 C56 C57 C58 3.2(7) . . . . ?
C61 C56 C57 C58 -178.2(5) . . . . ?
C65 C63 C62 C61 119.8(5) . . . . ?
C64 C63 C62 C61 -0.8(7) . . . . ?
C66 C63 C62 C61 -119.3(5) . . . . ?
C65 C63 C62 C67 -58.4(6) . . . . ?
C64 C63 C62 C67 -179.0(5) . . . . ?
C66 C63 C62 C67 62.5(6) . . . . ?
C67 C62 C61 C56 -1.4(8) . . . . ?
C63 C62 C61 C56 -179.6(5) . . . . ?
C55 C56 C61 C62 -0.8(8) . . . . ?
C57 C56 C61 C62 -179.6(5) . . . . ?
O7 Al2' O8 C68 81.0(13) 4_566 . . . ?
O7 Al2' O8 C68 175.4(11) . . . . ?
N3 Al2' O8 C68 -11.9(19) 4_566 . . . ?
N3 Al2' O8 C68 -92.6(18) . . . . ?
Al2 O7 C67 C62 155(2) 4_566 . . . ?
Al2' O7 C67 C62 145.1(13) 4_566 . . . ?
Al2' O7 C67 C62 -164.0(19) . . . . ?
Al2 O7 C67 C62 -178(3) . . . . ?
Al2 O7 C67 C54 -26(2) 4_566 . . . ?
Al2' O7 C67 C54 -36.2(14) 4_566 . . . ?
Al2' O7 C67 C54 15(2) . . . . ?
Al2 O7 C67 C54 0(3) . . . . ?
C61 C62 C67 O7 -178.7(4) . . . . ?
C63 C62 C67 O7 -0.5(7) . . . . ?
C61 C62 C67 C54 2.6(7) . . . . ?
C63 C62 C67 C54 -179.2(4) . . . . ?
C55 C54 C67 O7 179.5(5) . . . . ?
C53 C54 C67 O7 -0.2(7) . . . . ?
C55 C54 C67 C62 -1.8(7) . . . . ?
C53 C54 C67 C62 178.5(5) . . . . ?
